data_7038482
loop_
_publ_author_name
'Hering-Junghans, Christian'
'Schulz, Axel'
'Thomas, Max'
'Villinger, Alexander'

_publ_section_title
;
 Synthesis of mono-, di-, and triaminobismuthanes and observation of C-C
 coupling of aromatic systems with bismuth(iii) chloride.
;
_journal_issue 14
_journal_name_full 'Dalton transactions (Cambridge, England : 2003)'
_journal_page_first 6053
_journal_page_last 6059
_journal_paper_doi 10.1039/c6dt00229c
_journal_volume 45
_journal_year 2016
_chemical_formula_moiety 'C42 H76 N2 Si2'
_chemical_formula_sum 'C42 H76 N2 Si2'
_chemical_formula_weight 665.23
_chemical_name_systematic
;
 ?
;
_space_group_IT_number 14
_symmetry_cell_setting monoclinic
_symmetry_Int_Tables_number 14
_symmetry_space_group_name_Hall '-P 2yn'
_symmetry_space_group_name_H-M 'P 1 21/n 1'
_atom_sites_solution_hydrogens geom
_atom_sites_solution_primary direct
_atom_sites_solution_secondary difmap
_audit_creation_method SHELXL-97
_audit_update_record
;
2016-01-15 deposited with the CCDC.
2016-02-18 downloaded from the CCDC.
;
_cell_angle_alpha 90.00
_cell_angle_beta 94.693(4)
_cell_angle_gamma 90.00
_cell_formula_units_Z 4
_cell_length_a 10.3047(9)
_cell_length_b 28.762(3)
_cell_length_c 14.6355(11)
_cell_measurement_reflns_used 6026
_cell_measurement_temperature 173(2)
_cell_measurement_theta_max 49.498
_cell_measurement_theta_min 5.813
_cell_volume 4323.2(7)
_computing_cell_refinement 'Bruker Apex V7.51A'
_computing_data_collection 'Bruker Apex V7.51A'
_computing_data_reduction 'Bruker SAINT'
_computing_molecular_graphics 'ORTEP-3v2.01 (Farrugia, 1997)'
_computing_publication_material SHELXL-97
_computing_structure_refinement 'SHELXL-97 (Sheldrick, 1997)'
_computing_structure_solution 'SHELXS-97 (Sheldrick, 1997)'
_diffrn_ambient_temperature 173(2)
_diffrn_measured_fraction_theta_full 0.997
_diffrn_measured_fraction_theta_max 0.997
_diffrn_measurement_device_type 'Bruker Apex Kappa II-CCD-diffractometer'
_diffrn_measurement_method 'phi and omega scans'
_diffrn_radiation_monochromator graphite
_diffrn_radiation_source 'sealed tube'
_diffrn_radiation_type MoK\a
_diffrn_radiation_wavelength 0.71073
_diffrn_reflns_av_R_equivalents 0.0605
_diffrn_reflns_av_sigmaI/netI 0.0799
_diffrn_reflns_limit_h_max 13
_diffrn_reflns_limit_h_min -12
_diffrn_reflns_limit_k_max 36
_diffrn_reflns_limit_k_min -34
_diffrn_reflns_limit_l_max 18
_diffrn_reflns_limit_l_min -15
_diffrn_reflns_number 36515
_diffrn_reflns_theta_full 27.00
_diffrn_reflns_theta_max 27.00
_diffrn_reflns_theta_min 3.46
_exptl_absorpt_coefficient_mu 0.110
_exptl_absorpt_correction_T_max 0.9967
_exptl_absorpt_correction_T_min 0.9377
_exptl_absorpt_correction_type multi-scan
_exptl_absorpt_process_details '(SADABS; Sheldrick, 2004)'
_exptl_crystal_colour yellow
_exptl_crystal_density_diffrn 1.022
_exptl_crystal_density_method 'not measured'
_exptl_crystal_description plate
_exptl_crystal_F_000 1480
_exptl_crystal_size_max 0.60
_exptl_crystal_size_mid 0.25
_exptl_crystal_size_min 0.03
_refine_diff_density_max 0.237
_refine_diff_density_min -0.433
_refine_diff_density_rms 0.045
_refine_ls_extinction_method none
_refine_ls_goodness_of_fit_ref 1.006
_refine_ls_hydrogen_treatment mixed
_refine_ls_matrix_type full
_refine_ls_number_parameters 477
_refine_ls_number_reflns 9406
_refine_ls_number_restraints 6
_refine_ls_restrained_S_all 1.006
_refine_ls_R_factor_all 0.1196
_refine_ls_R_factor_gt 0.0549
_refine_ls_shift/su_max 0.000
_refine_ls_shift/su_mean 0.000
_refine_ls_structure_factor_coef Fsqd
_refine_ls_weighting_details 'calc w=1/[\s^2^(Fo^2^)+(0.0586P)^2^+1.3796P] where P=(Fo^2^+2Fc^2^)/3'
_refine_ls_weighting_scheme calc
_refine_ls_wR_factor_gt 0.1180
_refine_ls_wR_factor_ref 0.1466
_reflns_number_gt 5337
_reflns_number_total 9406
_reflns_threshold_expression >2\s(I)
_cod_data_source_file c6dt00229c2.cif
_cod_data_source_block av303b
_cod_depositor_comments 'Adding full bibliography for 7038481--7038499.cif.'
_cod_original_cell_volume 4323.2(6)
_cod_original_sg_symbol_H-M 'P 21/n'
_cod_database_code 7038482

loop_
_symmetry_equiv_pos_as_xyz
'x, y, z'
'-x+1/2, y+1/2, -z+1/2'
'-x, -y, -z'
'x-1/2, -y-1/2, z-1/2'

loop_
_atom_site_label
_atom_site_type_symbol
_atom_site_fract_x
_atom_site_fract_y
_atom_site_fract_z
_atom_site_U_iso_or_equiv
_atom_site_adp_type
_atom_site_occupancy
_atom_site_symmetry_multiplicity
_atom_site_calc_flag
_atom_site_refinement_flags
_atom_site_disorder_assembly
_atom_site_disorder_group
Si1 Si 0.33677(8) 0.36452(2) 0.28192(5) 0.0472(2) Uani 1 1 d . . .
Si2 Si 0.86062(7) 0.04894(2) 0.19268(5) 0.0459(2) Uani 1 1 d . . .
N1 N 0.43946(18) 0.31919(6) 0.29099(12) 0.0322(4) Uani 1 1 d . . .
N2 N 0.72521(19) 0.08216(7) 0.20546(14) 0.0320(5) Uani 1 1 d . . .
C1 C 0.5212(2) 0.28631(7) 0.29019(13) 0.0267(5) Uani 1 1 d . . .
C2 C 0.6627(2) 0.29296(7) 0.31998(14) 0.0290(5) Uani 1 1 d . . .
C3 C 0.7480(2) 0.26288(7) 0.29100(15) 0.0311(5) Uani 1 1 d . . .
H3 H 0.8375 0.2691 0.3074 0.037 Uiso 1 1 calc R . .
C4 C 0.7174(2) 0.22024(7) 0.23516(14) 0.0287(5) Uani 1 1 d . . .
C5 C 0.5767(2) 0.20904(7) 0.23541(13) 0.0254(5) Uani 1 1 d . . .
H5 H 0.5506 0.1784 0.2180 0.030 Uiso 1 1 calc R . .
C6 C 0.4843(2) 0.23799(7) 0.25773(13) 0.0244(5) Uani 1 1 d . . .
C7 C 0.3635(3) 0.39389(10) 0.17266(19) 0.0678(9) Uani 1 1 d . . .
H7A H 0.4526 0.4060 0.1753 0.102 Uiso 1 1 calc R . .
H7B H 0.3016 0.4196 0.1627 0.102 Uiso 1 1 calc R . .
H7C H 0.3503 0.3716 0.1221 0.102 Uiso 1 1 calc R . .
C8 C 0.1614(3) 0.34937(12) 0.2825(2) 0.0796(10) Uani 1 1 d . . .
H8A H 0.1351 0.3302 0.2289 0.119 Uiso 1 1 calc R . .
H8B H 0.1094 0.3779 0.2805 0.119 Uiso 1 1 calc R . .
H8C H 0.1474 0.3320 0.3385 0.119 Uiso 1 1 calc R . .
C9 C 0.3634(4) 0.40580(11) 0.3796(2) 0.0885(13) Uani 1 1 d . . .
H9A H 0.3587 0.3889 0.4375 0.133 Uiso 1 1 calc R . .
H9B H 0.2962 0.4300 0.3744 0.133 Uiso 1 1 calc R . .
H9C H 0.4495 0.4202 0.3785 0.133 Uiso 1 1 calc R . .
C10 C 0.7082(2) 0.33413(8) 0.38028(15) 0.0373(6) Uani 1 1 d . . .
C11 C 0.6282(2) 0.33674(9) 0.46393(15) 0.0438(6) Uani 1 1 d . . .
H11A H 0.5357 0.3399 0.4434 0.066 Uiso 1 1 calc R . .
H11B H 0.6563 0.3637 0.5015 0.066 Uiso 1 1 calc R . .
H11C H 0.6414 0.3083 0.5003 0.066 Uiso 1 1 calc R . .
C12 C 0.6979(3) 0.37955(8) 0.32478(19) 0.0562(8) Uani 1 1 d . . .
H12A H 0.7599 0.3788 0.2774 0.084 Uiso 1 1 calc R . .
H12B H 0.7181 0.4060 0.3658 0.084 Uiso 1 1 calc R . .
H12C H 0.6093 0.3829 0.2957 0.084 Uiso 1 1 calc R . .
C13 C 0.8504(2) 0.32916(10) 0.41829(19) 0.0568(8) Uani 1 1 d . . .
H13A H 0.8626 0.2991 0.4493 0.085 Uiso 1 1 calc R . .
H13B H 0.8725 0.3543 0.4621 0.085 Uiso 1 1 calc R . .
H13C H 0.9071 0.3310 0.3678 0.085 Uiso 1 1 calc R . .
C14 C 0.7482(2) 0.23093(8) 0.13140(15) 0.0357(6) Uani 1 1 d . . .
C15 C 0.8937(2) 0.24007(10) 0.12599(18) 0.0516(7) Uani 1 1 d . . .
H15A H 0.9106 0.2467 0.0624 0.077 Uiso 1 1 calc R . .
H15B H 0.9434 0.2126 0.1476 0.077 Uiso 1 1 calc R . .
H15C H 0.9203 0.2668 0.1646 0.077 Uiso 1 1 calc R . .
C16 C 0.7098(3) 0.18992(9) 0.06743(16) 0.0464(7) Uani 1 1 d . . .
H16A H 0.6173 0.1828 0.0707 0.070 Uiso 1 1 calc R . .
H16B H 0.7621 0.1626 0.0865 0.070 Uiso 1 1 calc R . .
H16C H 0.7255 0.1982 0.0043 0.070 Uiso 1 1 calc R . .
C17 C 0.6724(3) 0.27341(9) 0.09430(17) 0.0464(7) Uani 1 1 d . . .
H17A H 0.6998 0.3008 0.1308 0.070 Uiso 1 1 calc R . .
H17B H 0.5790 0.2682 0.0981 0.070 Uiso 1 1 calc R . .
H17C H 0.6897 0.2785 0.0302 0.070 Uiso 1 1 calc R . .
C18 C 0.3406(2) 0.22380(7) 0.24575(14) 0.0295(5) Uani 1 1 d . . .
C19 C 0.3244(2) 0.17181(8) 0.22561(17) 0.0400(6) Uani 1 1 d . . .
H19A H 0.3705 0.1539 0.2751 0.060 Uiso 1 1 calc R . .
H19B H 0.3607 0.1645 0.1674 0.060 Uiso 1 1 calc R . .
H19C H 0.2318 0.1637 0.2214 0.060 Uiso 1 1 calc R . .
C20 C 0.2738(2) 0.24968(8) 0.16327(15) 0.0389(6) Uani 1 1 d . . .
H20A H 0.3136 0.2404 0.1075 0.058 Uiso 1 1 calc R . .
H20B H 0.2842 0.2833 0.1725 0.058 Uiso 1 1 calc R . .
H20C H 0.1809 0.2419 0.1571 0.058 Uiso 1 1 calc R . .
C21 C 0.2746(2) 0.23328(9) 0.33375(16) 0.0416(6) Uani 1 1 d . . .
H21A H 0.1831 0.2237 0.3253 0.062 Uiso 1 1 calc R . .
H21B H 0.2794 0.2666 0.3479 0.062 Uiso 1 1 calc R . .
H21C H 0.3189 0.2157 0.3844 0.062 Uiso 1 1 calc R . .
C22 C 0.6345(2) 0.08638(7) 0.27432(14) 0.0279(5) Uani 1 1 d . A .
C23 C 0.6571(2) 0.11797(7) 0.34789(14) 0.0296(5) Uani 1 1 d . . .
C24 C 0.5715(2) 0.11671(8) 0.41701(15) 0.0355(6) Uani 1 1 d . A .
H24 H 0.5871 0.1373 0.4675 0.043 Uiso 1 1 calc R . .
C25 C 0.4658(2) 0.08750(8) 0.41625(16) 0.0379(6) Uani 1 1 d . . .
C26 C 0.4405(2) 0.06039(8) 0.33923(17) 0.0386(6) Uani 1 1 d . A .
H26 H 0.3653 0.0412 0.3357 0.046 Uiso 1 1 calc R . .
C27 C 0.5189(2) 0.05963(7) 0.26669(15) 0.0329(5) Uani 1 1 d . . .
C28 C 0.7731(2) 0.15234(8) 0.36100(15) 0.0347(5) Uani 1 1 d . . .
C29 C 0.8052(2) 0.17925(8) 0.27366(15) 0.0323(5) Uani 1 1 d . . .
H29A H 0.8081 0.1561 0.2238 0.039 Uiso 1 1 calc R . .
H29B H 0.8945 0.1917 0.2855 0.039 Uiso 1 1 calc R . .
C30 C 0.8946(2) 0.12420(9) 0.39390(18) 0.0496(7) Uani 1 1 d . . .
H30A H 0.9681 0.1454 0.4075 0.074 Uiso 1 1 calc R . .
H30B H 0.9154 0.1024 0.3458 0.074 Uiso 1 1 calc R . .
H30C H 0.8778 0.1069 0.4494 0.074 Uiso 1 1 calc R . .
C31 C 0.7550(3) 0.18809(9) 0.43700(16) 0.0473(7) Uani 1 1 d . . .
H31A H 0.7541 0.1720 0.4960 0.071 Uiso 1 1 calc R . .
H31B H 0.6724 0.2046 0.4236 0.071 Uiso 1 1 calc R . .
H31C H 0.8270 0.2105 0.4398 0.071 Uiso 1 1 calc R . .
C32A C 0.3789(7) 0.0879(3) 0.4963(5) 0.0443(13) Uani 0.744(6) 1 d PD A 1
C33A C 0.4257(4) 0.1201(2) 0.5748(3) 0.0793(18) Uani 0.744(6) 1 d PD A 1
H33A H 0.4317 0.1519 0.5518 0.119 Uiso 0.744(6) 1 calc PR A 1
H33B H 0.5116 0.1099 0.6010 0.119 Uiso 0.744(6) 1 calc PR A 1
H33C H 0.3640 0.1191 0.6223 0.119 Uiso 0.744(6) 1 calc PR A 1
C34A C 0.3716(6) 0.03846(18) 0.5341(4) 0.085(2) Uani 0.744(6) 1 d PD A 1
H34A H 0.3127 0.0379 0.5834 0.128 Uiso 0.744(6) 1 calc PR A 1
H34B H 0.4586 0.0284 0.5583 0.128 Uiso 0.744(6) 1 calc PR A 1
H34C H 0.3388 0.0174 0.4849 0.128 Uiso 0.744(6) 1 calc PR A 1
C35A C 0.2412(4) 0.10308(19) 0.4605(4) 0.0628(14) Uani 0.744(6) 1 d PD A 1
H35A H 0.1840 0.1022 0.5108 0.094 Uiso 0.744(6) 1 calc PR A 1
H35B H 0.2076 0.0819 0.4117 0.094 Uiso 0.744(6) 1 calc PR A 1
H35C H 0.2442 0.1348 0.4363 0.094 Uiso 0.744(6) 1 calc PR A 1
C32B C 0.3641(19) 0.0799(7) 0.4868(13) 0.0443(13) Uani 0.256(6) 1 d PD A 2
C33B C 0.2589(15) 0.0429(5) 0.4681(10) 0.093(6) Uani 0.256(6) 1 d PD A 2
H33D H 0.2081 0.0400 0.5215 0.140 Uiso 0.256(6) 1 calc PR A 2
H33E H 0.3000 0.0130 0.4562 0.140 Uiso 0.256(6) 1 calc PR A 2
H33F H 0.2013 0.0519 0.4145 0.140 Uiso 0.256(6) 1 calc PR A 2
C34B C 0.2948(16) 0.1265(5) 0.4925(11) 0.078(6) Uani 0.256(6) 1 d PD A 2
H34D H 0.2191 0.1229 0.5283 0.117 Uiso 0.256(6) 1 calc PR A 2
H34E H 0.2662 0.1372 0.4306 0.117 Uiso 0.256(6) 1 calc PR A 2
H34F H 0.3548 0.1493 0.5224 0.117 Uiso 0.256(6) 1 calc PR A 2
C35B C 0.4441(13) 0.0686(6) 0.5768(8) 0.082(5) Uani 0.256(6) 1 d PD A 2
H35D H 0.5028 0.0945 0.5937 0.123 Uiso 0.256(6) 1 calc PR A 2
H35E H 0.4954 0.0404 0.5690 0.123 Uiso 0.256(6) 1 calc PR A 2
H35F H 0.3854 0.0636 0.6253 0.123 Uiso 0.256(6) 1 calc PR A 2
C36 C 0.4726(2) 0.03007(8) 0.18244(18) 0.0460(6) Uani 1 1 d . A .
C37 C 0.4909(3) 0.05412(9) 0.09056(18) 0.0582(8) Uani 1 1 d . . .
H37A H 0.5817 0.0510 0.0762 0.087 Uiso 1 1 calc R A .
H37B H 0.4689 0.0872 0.0950 0.087 Uiso 1 1 calc R . .
H37C H 0.4336 0.0396 0.0420 0.087 Uiso 1 1 calc R . .
C38 C 0.5413(3) -0.01680(8) 0.18704(19) 0.0626(8) Uani 1 1 d . . .
H38A H 0.5149 -0.0347 0.1317 0.094 Uiso 1 1 calc R A .
H38B H 0.5174 -0.0339 0.2411 0.094 Uiso 1 1 calc R . .
H38C H 0.6357 -0.0120 0.1913 0.094 Uiso 1 1 calc R . .
C39 C 0.3258(3) 0.02030(15) 0.1811(3) 0.1021(14) Uani 1 1 d . . .
H39A H 0.2971 0.0030 0.1253 0.153 Uiso 1 1 calc R A .
H39B H 0.2783 0.0498 0.1820 0.153 Uiso 1 1 calc R . .
H39C H 0.3084 0.0018 0.2350 0.153 Uiso 1 1 calc R . .
C40 C 1.0032(3) 0.08692(11) 0.1753(3) 0.0782(10) Uani 1 1 d . . .
H40A H 0.9775 0.1109 0.1298 0.117 Uiso 1 1 calc R . .
H40B H 1.0736 0.0681 0.1534 0.117 Uiso 1 1 calc R . .
H40C H 1.0334 0.1017 0.2335 0.117 Uiso 1 1 calc R . .
C41 C 0.8405(3) 0.01442(10) 0.08439(19) 0.0665(9) Uani 1 1 d . . .
H41A H 0.7717 -0.0088 0.0891 0.100 Uiso 1 1 calc R . .
H41B H 0.9226 -0.0013 0.0745 0.100 Uiso 1 1 calc R . .
H41C H 0.8167 0.0353 0.0327 0.100 Uiso 1 1 calc R . .
C42 C 0.8913(3) 0.00949(10) 0.2918(2) 0.0646(8) Uani 1 1 d . . .
H42A H 0.8434 -0.0196 0.2798 0.097 Uiso 0.67(3) 1 calc PR B 1
H42B H 0.8621 0.0243 0.3468 0.097 Uiso 0.67(3) 1 calc PR B 1
H42C H 0.9847 0.0028 0.3012 0.097 Uiso 0.67(3) 1 calc PR B 1
H42D H 0.9504 0.0244 0.3392 0.097 Uiso 0.33(3) 1 d PR B 2
H42E H 0.9315 -0.0198 0.2726 0.097 Uiso 0.33(3) 1 d PR B 2
H42F H 0.8091 0.0019 0.3185 0.097 Uiso 0.33(3) 1 d PR B 2
H1 H 0.701(3) 0.0942(9) 0.1582(18) 0.051(9) Uiso 1 1 d . . .

loop_
_atom_site_aniso_label
_atom_site_aniso_U_11
_atom_site_aniso_U_22
_atom_site_aniso_U_33
_atom_site_aniso_U_23
_atom_site_aniso_U_13
_atom_site_aniso_U_12
Si1 0.0656(5) 0.0351(4) 0.0400(4) -0.0010(3) -0.0018(4) 0.0181(4)
Si2 0.0483(4) 0.0372(4) 0.0555(5) 0.0089(3) 0.0242(4) 0.0126(3)
N1 0.0396(11) 0.0290(10) 0.0280(10) 0.0003(8) 0.0037(8) 0.0037(9)
N2 0.0383(12) 0.0313(11) 0.0272(11) 0.0023(9) 0.0072(9) 0.0050(9)
C1 0.0341(13) 0.0275(11) 0.0190(11) 0.0010(9) 0.0062(9) -0.0020(10)
C2 0.0339(13) 0.0274(11) 0.0260(12) -0.0001(9) 0.0049(10) -0.0058(10)
C3 0.0271(12) 0.0307(12) 0.0356(13) -0.0022(10) 0.0027(10) -0.0088(10)
C4 0.0270(12) 0.0301(12) 0.0297(12) -0.0015(9) 0.0060(9) -0.0017(9)
C5 0.0322(12) 0.0222(11) 0.0217(11) 0.0003(8) 0.0013(9) -0.0046(9)
C6 0.0270(12) 0.0250(11) 0.0210(11) 0.0019(8) 0.0012(9) -0.0023(9)
C7 0.102(3) 0.0480(17) 0.0494(18) 0.0095(14) -0.0159(17) 0.0015(17)
C8 0.061(2) 0.075(2) 0.103(3) 0.016(2) 0.0144(19) 0.0399(18)
C9 0.131(3) 0.068(2) 0.062(2) -0.0248(17) -0.022(2) 0.061(2)
C10 0.0421(14) 0.0331(13) 0.0366(13) -0.0095(10) 0.0029(11) -0.0079(11)
C11 0.0533(16) 0.0469(15) 0.0306(13) -0.0101(11) 0.0002(12) 0.0022(12)
C12 0.080(2) 0.0316(14) 0.0583(17) -0.0089(13) 0.0137(15) -0.0194(14)
C13 0.0441(16) 0.0594(18) 0.0659(19) -0.0288(15) -0.0004(14) -0.0142(14)
C14 0.0384(14) 0.0363(13) 0.0341(13) -0.0005(10) 0.0123(11) -0.0038(11)
C15 0.0438(16) 0.0596(17) 0.0550(17) -0.0007(14) 0.0258(13) -0.0070(13)
C16 0.0639(18) 0.0491(15) 0.0279(13) -0.0043(11) 0.0136(12) -0.0041(13)
C17 0.0566(17) 0.0473(15) 0.0379(14) 0.0105(12) 0.0187(12) 0.0037(13)
C18 0.0283(12) 0.0310(12) 0.0296(12) 0.0014(9) 0.0047(10) -0.0005(9)
C19 0.0300(13) 0.0349(13) 0.0548(16) -0.0002(11) 0.0012(11) -0.0074(10)
C20 0.0357(14) 0.0431(14) 0.0363(13) -0.0016(11) -0.0057(11) -0.0001(11)
C21 0.0353(14) 0.0502(15) 0.0410(14) 0.0057(12) 0.0130(11) -0.0024(12)
C22 0.0317(12) 0.0254(11) 0.0270(11) 0.0031(9) 0.0045(10) 0.0063(9)
C23 0.0340(13) 0.0278(11) 0.0269(11) 0.0038(9) 0.0024(10) 0.0070(10)
C24 0.0470(15) 0.0350(13) 0.0248(12) 0.0002(10) 0.0041(11) 0.0111(11)
C25 0.0410(14) 0.0372(14) 0.0371(14) 0.0134(11) 0.0139(11) 0.0150(11)
C26 0.0360(14) 0.0301(13) 0.0508(15) 0.0118(11) 0.0109(12) 0.0011(10)
C27 0.0365(14) 0.0244(11) 0.0379(13) 0.0007(10) 0.0042(11) 0.0032(10)
C28 0.0399(14) 0.0336(12) 0.0296(12) -0.0033(10) -0.0038(10) 0.0034(11)
C29 0.0266(12) 0.0340(12) 0.0361(13) -0.0052(10) 0.0012(10) -0.0012(10)
C30 0.0419(15) 0.0493(16) 0.0547(17) 0.0019(13) -0.0135(13) 0.0039(12)
C31 0.0664(18) 0.0422(15) 0.0316(14) -0.0060(11) -0.0056(12) -0.0019(13)
C32A 0.050(2) 0.046(3) 0.040(2) 0.0100(19) 0.0211(18) 0.0096(19)
C33A 0.074(3) 0.125(5) 0.042(2) -0.014(3) 0.032(2) 0.007(3)
C34A 0.107(5) 0.075(4) 0.083(4) 0.043(3) 0.065(4) 0.034(3)
C35A 0.047(3) 0.074(4) 0.071(3) 0.010(3) 0.027(2) 0.013(2)
C32B 0.050(2) 0.046(3) 0.040(2) 0.0100(19) 0.0211(18) 0.0096(19)
C33B 0.099(13) 0.117(13) 0.072(10) -0.010(9) 0.055(9) -0.044(11)
C34B 0.094(14) 0.068(10) 0.081(12) 0.015(8) 0.062(11) 0.018(9)
C35B 0.090(11) 0.113(16) 0.049(8) 0.024(9) 0.039(8) 0.010(10)
C36 0.0477(16) 0.0365(14) 0.0540(17) -0.0106(12) 0.0060(13) -0.0074(12)
C37 0.081(2) 0.0439(16) 0.0452(16) -0.0044(13) -0.0214(15) -0.0010(15)
C38 0.105(3) 0.0295(14) 0.0555(18) -0.0049(12) 0.0219(17) -0.0031(15)
C39 0.059(2) 0.132(3) 0.115(3) -0.061(3) 0.006(2) -0.038(2)
C40 0.0472(18) 0.075(2) 0.118(3) 0.019(2) 0.0368(18) 0.0127(16)
C41 0.093(2) 0.0530(18) 0.0602(19) 0.0049(14) 0.0438(17) 0.0203(16)
C42 0.076(2) 0.0522(18) 0.067(2) 0.0121(15) 0.0113(16) 0.0196(16)

loop_
_atom_type_symbol
_atom_type_description
_atom_type_scat_dispersion_real
_atom_type_scat_dispersion_imag
_atom_type_scat_source
C C 0.0033 0.0016 'International Tables Vol C Tables 4.2.6.8 and 6.1.1.4'
H H 0.0000 0.0000 'International Tables Vol C Tables 4.2.6.8 and 6.1.1.4'
N N 0.0061 0.0033 'International Tables Vol C Tables 4.2.6.8 and 6.1.1.4'
Si Si 0.0817 0.0704 'International Tables Vol C Tables 4.2.6.8 and 6.1.1.4'

loop_
_geom_angle_atom_site_label_1
_geom_angle_atom_site_label_2
_geom_angle_atom_site_label_3
_geom_angle
N1 Si1 C7 106.62(12)
N1 Si1 C8 115.12(12)
C7 Si1 C8 108.94(15)
N1 Si1 C9 112.48(12)
C7 Si1 C9 110.48(16)
C8 Si1 C9 103.19(17)
N2 Si2 C42 110.20(12)
N2 Si2 C40 110.24(12)
C42 Si2 C40 112.38(15)
N2 Si2 C41 110.75(12)
C42 Si2 C41 109.85(14)
C40 Si2 C41 103.25(15)
C1 N1 Si1 174.16(17)
C22 N2 Si2 134.98(16)
C22 N2 H1 113.7(19)
Si2 N2 H1 110.2(19)
N1 C1 C2 122.24(19)
N1 C1 C6 122.71(19)
C2 C1 C6 115.04(18)
C3 C2 C1 118.56(19)
C3 C2 C10 120.6(2)
C1 C2 C10 120.80(19)
C2 C3 C4 126.4(2)
C2 C3 H3 116.8
C4 C3 H3 116.8
C5 C4 C3 109.87(17)
C5 C4 C29 111.83(17)
C3 C4 C29 109.38(17)
C5 C4 C14 108.20(17)
C3 C4 C14 108.11(17)
C29 C4 C14 109.38(17)
C6 C5 C4 125.80(19)
C6 C5 H5 117.1
C4 C5 H5 117.1
C5 C6 C1 119.29(18)
C5 C6 C18 120.75(18)
C1 C6 C18 119.88(18)
Si1 C7 H7A 109.5
Si1 C7 H7B 109.5
H7A C7 H7B 109.5
Si1 C7 H7C 109.5
H7A C7 H7C 109.5
H7B C7 H7C 109.5
Si1 C8 H8A 109.5
Si1 C8 H8B 109.5
H8A C8 H8B 109.5
Si1 C8 H8C 109.5
H8A C8 H8C 109.5
H8B C8 H8C 109.5
Si1 C9 H9A 109.5
Si1 C9 H9B 109.5
H9A C9 H9B 109.5
Si1 C9 H9C 109.5
H9A C9 H9C 109.5
H9B C9 H9C 109.5
C2 C10 C13 112.15(19)
C2 C10 C11 109.85(19)
C13 C10 C11 106.0(2)
C2 C10 C12 110.42(19)
C13 C10 C12 107.1(2)
C11 C10 C12 111.2(2)
C10 C11 H11A 109.5
C10 C11 H11B 109.5
H11A C11 H11B 109.5
C10 C11 H11C 109.5
H11A C11 H11C 109.5
H11B C11 H11C 109.5
C10 C12 H12A 109.5
C10 C12 H12B 109.5
H12A C12 H12B 109.5
C10 C12 H12C 109.5
H12A C12 H12C 109.5
H12B C12 H12C 109.5
C10 C13 H13A 109.5
C10 C13 H13B 109.5
H13A C13 H13B 109.5
C10 C13 H13C 109.5
H13A C13 H13C 109.5
H13B C13 H13C 109.5
C17 C14 C15 108.6(2)
C17 C14 C16 107.4(2)
C15 C14 C16 107.7(2)
C17 C14 C4 110.78(18)
C15 C14 C4 110.61(19)
C16 C14 C4 111.58(18)
C14 C15 H15A 109.5
C14 C15 H15B 109.5
H15A C15 H15B 109.5
C14 C15 H15C 109.5
H15A C15 H15C 109.5
H15B C15 H15C 109.5
C14 C16 H16A 109.5
C14 C16 H16B 109.5
H16A C16 H16B 109.5
C14 C16 H16C 109.5
H16A C16 H16C 109.5
H16B C16 H16C 109.5
C14 C17 H17A 109.5
C14 C17 H17B 109.5
H17A C17 H17B 109.5
C14 C17 H17C 109.5
H17A C17 H17C 109.5
H17B C17 H17C 109.5
C21 C18 C19 106.72(18)
C21 C18 C20 112.01(19)
C19 C18 C20 106.75(18)
C21 C18 C6 110.39(18)
C19 C18 C6 111.77(18)
C20 C18 C6 109.15(17)
C18 C19 H19A 109.5
C18 C19 H19B 109.5
H19A C19 H19B 109.5
C18 C19 H19C 109.5
H19A C19 H19C 109.5
H19B C19 H19C 109.5
C18 C20 H20A 109.5
C18 C20 H20B 109.5
H20A C20 H20B 109.5
C18 C20 H20C 109.5
H20A C20 H20C 109.5
H20B C20 H20C 109.5
C18 C21 H21A 109.5
C18 C21 H21B 109.5
H21A C21 H21B 109.5
C18 C21 H21C 109.5
H21A C21 H21C 109.5
H21B C21 H21C 109.5
C23 C22 C27 119.68(19)
C23 C22 N2 120.84(19)
C27 C22 N2 119.45(19)
C24 C23 C22 117.4(2)
C24 C23 C28 116.95(19)
C22 C23 C28 125.57(19)
C25 C24 C23 123.9(2)
C25 C24 H24 118.1
C23 C24 H24 118.1
C24 C25 C26 116.7(2)
C24 C25 C32A 120.1(3)
C26 C25 C32A 123.1(4)
C24 C25 C32B 131.4(8)
C26 C25 C32B 111.9(8)
C32A C25 C32B 11.3(10)
C25 C26 C27 123.5(2)
C25 C26 H26 118.2
C27 C26 H26 118.2
C26 C27 C22 118.1(2)
C26 C27 C36 117.4(2)
C22 C27 C36 124.5(2)
C30 C28 C31 105.65(19)
C30 C28 C23 107.65(18)
C31 C28 C23 112.22(19)
C30 C28 C29 107.32(19)
C31 C28 C29 108.00(18)
C23 C28 C29 115.44(17)
C28 C29 C4 121.11(18)
C28 C29 H29A 107.1
C4 C29 H29A 107.1
C28 C29 H29B 107.1
C4 C29 H29B 107.1
H29A C29 H29B 106.8
C28 C30 H30A 109.5
C28 C30 H30B 109.5
H30A C30 H30B 109.5
C28 C30 H30C 109.5
H30A C30 H30C 109.5
H30B C30 H30C 109.5
C28 C31 H31A 109.5
C28 C31 H31B 109.5
H31A C31 H31B 109.5
C28 C31 H31C 109.5
H31A C31 H31C 109.5
H31B C31 H31C 109.5
C33A C32A C34A 108.3(6)
C33A C32A C25 114.3(5)
C34A C32A C25 108.6(5)
C33A C32A C35A 108.1(5)
C34A C32A C35A 108.5(6)
C25 C32A C35A 108.9(5)
C34B C32B C33B 107.1(12)
C34B C32B C35B 111.2(13)
C33B C32B C35B 109.4(13)
C34B C32B C25 104.9(12)
C33B C32B C25 119.2(13)
C35B C32B C25 104.9(12)
C32B C33B H33D 109.5
C32B C33B H33E 109.5
H33D C33B H33E 109.5
C32B C33B H33F 109.5
H33D C33B H33F 109.5
H33E C33B H33F 109.5
C32B C34B H34D 109.5
C32B C34B H34E 109.5
H34D C34B H34E 109.5
C32B C34B H34F 109.5
H34D C34B H34F 109.5
H34E C34B H34F 109.5
C32B C35B H35D 109.5
C32B C35B H35E 109.5
H35D C35B H35E 109.5
C32B C35B H35F 109.5
H35D C35B H35F 109.5
H35E C35B H35F 109.5
C38 C36 C39 107.0(3)
C38 C36 C37 110.3(2)
C39 C36 C37 105.2(3)
C38 C36 C27 109.9(2)
C39 C36 C27 110.6(2)
C37 C36 C27 113.6(2)
C36 C37 H37A 109.5
C36 C37 H37B 109.5
H37A C37 H37B 109.5
C36 C37 H37C 109.5
H37A C37 H37C 109.5
H37B C37 H37C 109.5
C36 C38 H38A 109.5
C36 C38 H38B 109.5
H38A C38 H38B 109.5
C36 C38 H38C 109.5
H38A C38 H38C 109.5
H38B C38 H38C 109.5
C36 C39 H39A 109.5
C36 C39 H39B 109.5
H39A C39 H39B 109.5
C36 C39 H39C 109.5
H39A C39 H39C 109.5
H39B C39 H39C 109.5
Si2 C40 H40A 109.5
Si2 C40 H40B 109.5
H40A C40 H40B 109.5
Si2 C40 H40C 109.5
H40A C40 H40C 109.5
H40B C40 H40C 109.5
Si2 C41 H41A 109.5
Si2 C41 H41B 109.5
H41A C41 H41B 109.5
Si2 C41 H41C 109.5
H41A C41 H41C 109.5
H41B C41 H41C 109.5
Si2 C42 H42A 109.5
Si2 C42 H42B 109.5
Si2 C42 H42C 109.5
Si2 C42 H42D 110.0
Si2 C42 H42E 110.5
H42D C42 H42E 108.8
Si2 C42 H42F 110.5
H42D C42 H42F 108.6
H42E C42 H42F 108.4

loop_
_geom_bond_atom_site_label_1
_geom_bond_atom_site_label_2
_geom_bond_distance
Si1 N1 1.6775(19)
Si1 C7 1.849(3)
Si1 C8 1.859(3)
Si1 C9 1.862(3)
Si2 N2 1.714(2)
Si2 C42 1.848(3)
Si2 C40 1.865(3)
Si2 C41 1.867(3)
N1 C1 1.267(3)
N2 C22 1.435(3)
N2 H1 0.80(3)
C1 C2 1.499(3)
C1 C6 1.507(3)
C2 C3 1.328(3)
C2 C10 1.528(3)
C3 C4 1.493(3)
C3 H3 0.9500
C4 C5 1.485(3)
C4 C29 1.563(3)
C4 C14 1.606(3)
C5 C6 1.326(3)
C5 H5 0.9500
C6 C18 1.533(3)
C7 H7A 0.9800
C7 H7B 0.9800
C7 H7C 0.9800
C8 H8A 0.9800
C8 H8B 0.9800
C8 H8C 0.9800
C9 H9A 0.9800
C9 H9B 0.9800
C9 H9C 0.9800
C10 C13 1.531(3)
C10 C11 1.533(3)
C10 C12 1.537(3)
C11 H11A 0.9800
C11 H11B 0.9800
C11 H11C 0.9800
C12 H12A 0.9800
C12 H12B 0.9800
C12 H12C 0.9800
C13 H13A 0.9800
C13 H13B 0.9800
C13 H13C 0.9800
C14 C17 1.526(3)
C14 C15 1.531(3)
C14 C16 1.537(3)
C15 H15A 0.9800
C15 H15B 0.9800
C15 H15C 0.9800
C16 H16A 0.9800
C16 H16B 0.9800
C16 H16C 0.9800
C17 H17A 0.9800
C17 H17B 0.9800
C17 H17C 0.9800
C18 C21 1.529(3)
C18 C19 1.530(3)
C18 C20 1.533(3)
C19 H19A 0.9800
C19 H19B 0.9800
C19 H19C 0.9800
C20 H20A 0.9800
C20 H20B 0.9800
C20 H20C 0.9800
C21 H21A 0.9800
C21 H21B 0.9800
C21 H21C 0.9800
C22 C23 1.414(3)
C22 C27 1.415(3)
C23 C24 1.396(3)
C23 C28 1.551(3)
C24 C25 1.374(3)
C24 H24 0.9500
C25 C26 1.378(3)
C25 C32A 1.532(6)
C25 C32B 1.547(18)
C26 C27 1.385(3)
C26 H26 0.9500
C27 C36 1.541(3)
C28 C30 1.535(3)
C28 C31 1.537(3)
C28 C29 1.553(3)
C29 H29A 0.9900
C29 H29B 0.9900
C30 H30A 0.9800
C30 H30B 0.9800
C30 H30C 0.9800
C31 H31A 0.9800
C31 H31B 0.9800
C31 H31C 0.9800
C32A C33A 1.524(9)
C32A C34A 1.529(9)
C32A C35A 1.535(8)
C33A H33A 0.9800
C33A H33B 0.9800
C33A H33C 0.9800
C34A H34A 0.9800
C34A H34B 0.9800
C34A H34C 0.9800
C35A H35A 0.9800
C35A H35B 0.9800
C35A H35C 0.9800
C32B C34B 1.524(14)
C32B C33B 1.527(14)
C32B C35B 1.530(15)
C33B H33D 0.9800
C33B H33E 0.9800
C33B H33F 0.9800
C34B H34D 0.9800
C34B H34E 0.9800
C34B H34F 0.9800
C35B H35D 0.9800
C35B H35E 0.9800
C35B H35F 0.9800
C36 C38 1.522(4)
C36 C39 1.537(4)
C36 C37 1.537(4)
C37 H37A 0.9800
C37 H37B 0.9800
C37 H37C 0.9800
C38 H38A 0.9800
C38 H38B 0.9800
C38 H38C 0.9800
C39 H39A 0.9800
C39 H39B 0.9800
C39 H39C 0.9800
C40 H40A 0.9800
C40 H40B 0.9800
C40 H40C 0.9800
C41 H41A 0.9800
C41 H41B 0.9800
C41 H41C 0.9800
C42 H42A 0.9800
C42 H42B 0.9800
C42 H42C 0.9800
C42 H42D 0.9847
C42 H42E 0.9897
C42 H42F 0.9864

loop_
_geom_torsion_atom_site_label_1
_geom_torsion_atom_site_label_2
_geom_torsion_atom_site_label_3
_geom_torsion_atom_site_label_4
_geom_torsion
C7 Si1 N1 C1 1.8(17)
C8 Si1 N1 C1 122.7(17)
C9 Si1 N1 C1 -119.5(17)
C42 Si2 N2 C22 0.9(3)
C40 Si2 N2 C22 -123.7(2)
C41 Si2 N2 C22 122.7(2)
Si1 N1 C1 C2 80.2(17)
Si1 N1 C1 C6 -98.6(17)
N1 C1 C2 C3 -158.8(2)
C6 C1 C2 C3 20.2(3)
N1 C1 C2 C10 19.7(3)
C6 C1 C2 C10 -161.43(18)
C1 C2 C3 C4 -4.2(3)
C10 C2 C3 C4 177.4(2)
C2 C3 C4 C5 -14.3(3)
C2 C3 C4 C29 -137.4(2)
C2 C3 C4 C14 103.6(2)
C3 C4 C5 C6 18.0(3)
C29 C4 C5 C6 139.6(2)
C14 C4 C5 C6 -99.8(2)
C4 C5 C6 C1 -2.9(3)
C4 C5 C6 C18 173.64(18)
N1 C1 C6 C5 162.0(2)
C2 C1 C6 C5 -16.9(3)
N1 C1 C6 C18 -14.6(3)
C2 C1 C6 C18 166.54(17)
C3 C2 C10 C13 -13.1(3)
C1 C2 C10 C13 168.5(2)
C3 C2 C10 C11 -130.7(2)
C1 C2 C10 C11 50.9(3)
C3 C2 C10 C12 106.3(2)
C1 C2 C10 C12 -72.1(3)
C5 C4 C14 C17 62.7(2)
C3 C4 C14 C17 -56.2(2)
C29 C4 C14 C17 -175.26(18)
C5 C4 C14 C15 -176.81(19)
C3 C4 C14 C15 64.3(2)
C29 C4 C14 C15 -54.8(2)
C5 C4 C14 C16 -56.9(2)
C3 C4 C14 C16 -175.84(19)
C29 C4 C14 C16 65.1(2)
C5 C6 C18 C21 130.1(2)
C1 C6 C18 C21 -53.3(2)
C5 C6 C18 C19 11.5(3)
C1 C6 C18 C19 -171.95(18)
C5 C6 C18 C20 -106.3(2)
C1 C6 C18 C20 70.2(2)
Si2 N2 C22 C23 89.4(3)
Si2 N2 C22 C27 -92.7(3)
C27 C22 C23 C24 8.4(3)
N2 C22 C23 C24 -173.64(19)
C27 C22 C23 C28 -174.76(19)
N2 C22 C23 C28 3.2(3)
C22 C23 C24 C25 -1.6(3)
C28 C23 C24 C25 -178.6(2)
C23 C24 C25 C26 -4.3(3)
C23 C24 C25 C32A 178.7(4)
C23 C24 C25 C32B 177.6(10)
C24 C25 C26 C27 3.4(3)
C32A C25 C26 C27 -179.7(4)
C32B C25 C26 C27 -178.1(8)
C25 C26 C27 C22 3.3(3)
C25 C26 C27 C36 -175.9(2)
C23 C22 C27 C26 -9.3(3)
N2 C22 C27 C26 172.74(19)
C23 C22 C27 C36 169.8(2)
N2 C22 C27 C36 -8.1(3)
C24 C23 C28 C30 101.5(2)
C22 C23 C28 C30 -75.3(3)
C24 C23 C28 C31 -14.3(3)
C22 C23 C28 C31 168.9(2)
C24 C23 C28 C29 -138.7(2)
C22 C23 C28 C29 44.5(3)
C30 C28 C29 C4 -165.23(19)
C31 C28 C29 C4 -51.7(3)
C23 C28 C29 C4 74.8(2)
C5 C4 C29 C28 -43.6(3)
C3 C4 C29 C28 78.4(2)
C14 C4 C29 C28 -163.41(18)
C24 C25 C32A C33A -3.7(7)
C26 C25 C32A C33A 179.5(4)
C32B C25 C32A C33A 172(6)
C24 C25 C32A C34A -124.8(5)
C26 C25 C32A C34A 58.4(7)
C32B C25 C32A C34A 51(5)
C24 C25 C32A C35A 117.3(5)
C26 C25 C32A C35A -59.5(6)
C32B C25 C32A C35A -67(5)
C24 C25 C32B C34B 62.5(15)
C26 C25 C32B C34B -115.7(11)
C32A C25 C32B C34B 58(5)
C24 C25 C32B C33B -177.6(9)
C26 C25 C32B C33B 4.2(16)
C32A C25 C32B C33B 178(6)
C24 C25 C32B C35B -54.8(15)
C26 C25 C32B C35B 127.1(10)
C32A C25 C32B C35B -60(5)
C26 C27 C36 C38 -98.4(3)
C22 C27 C36 C38 82.5(3)
C26 C27 C36 C39 19.6(3)
C22 C27 C36 C39 -159.6(3)
C26 C27 C36 C37 137.5(2)
C22 C27 C36 C37 -41.6(3)
